data_7060022
loop_
_publ_author_name
'Gese, A.'
'Akter, M.'
'Schnakenburg, G.'
'Garc\'ia Alcaraz, A.'
'Espinosa Ferao, A.'
'Streubel, R.'

_publ_section_title
;
 P-Functionalized tetrathiafulvalenes from 1,3-dithiole-2-thiones?
;
_journal_issue 39
_journal_name_full 'New Journal of Chemistry'
_journal_page_first 17122
_journal_page_last 17128
_journal_paper_doi 10.1039/D0NJ02984J
_journal_volume 44
_journal_year 2020
_chemical_formula_moiety 'C27 H20 P2 S3'
_chemical_formula_sum 'C27 H20 P2 S3'
_chemical_formula_weight 502.55
_chemical_name_systematic AG5-3
_space_group_crystal_system triclinic
_space_group_IT_number 2
_space_group_name_Hall '-P 1'
_space_group_name_H-M_alt 'P -1'
_atom_sites_solution_hydrogens geom
_audit_creation_date 2016-03-01
_audit_creation_method
;
Olex2 1.2
(compiled 2015.09.21 svn.r3230 for OlexSys, GUI svn.r5103)
;
_audit_update_record
;
2020-05-04 deposited with the CCDC.	2020-09-04 downloaded from the CCDC.
;
_cell_angle_alpha 62.450(2)
_cell_angle_beta 75.279(2)
_cell_angle_gamma 88.851(2)
_cell_formula_units_Z 2
_cell_length_a 10.7418(4)
_cell_length_b 11.1986(4)
_cell_length_c 11.7876(5)
_cell_measurement_reflns_used 9708
_cell_measurement_temperature 123
_cell_measurement_theta_max 72.10
_cell_measurement_theta_min 4.28
_cell_volume 1208.03(9)
_computing_cell_refinement 'SAINT v8.34A (Bruker, 2013)'
_computing_data_reduction 'SAINT v8.34A (Bruker, 2013)'
_computing_molecular_graphics 'Olex2 (Dolomanov et al., 2009)'
_computing_publication_material 'Olex2 (Dolomanov et al., 2009)'
_computing_structure_refinement 'XL (Sheldrick, 2008)'
_computing_structure_solution 'XT (Sheldrick, 2015)'
_diffrn_ambient_temperature 123
_diffrn_detector 'Bruker Photon100 detector'
_diffrn_detector_area_resol_mean 7.9
_diffrn_detector_type 'CMOS area detector'
_diffrn_measured_fraction_theta_full 0.998
_diffrn_measured_fraction_theta_max 0.998
_diffrn_measurement_device 'three-circle diffractometer'
_diffrn_measurement_device_type 'Bruker D8-Venture'
_diffrn_measurement_method 'fine slicing \w and \f scans'
_diffrn_radiation_monochromator 'mirror optics'
_diffrn_radiation_probe x-ray
_diffrn_radiation_type CuK\a
_diffrn_radiation_wavelength 1.54178
_diffrn_reflns_av_R_equivalents 0.0740
_diffrn_reflns_av_unetI/netI 0.0389
_diffrn_reflns_Laue_measured_fraction_full 0.998
_diffrn_reflns_Laue_measured_fraction_max 0.998
_diffrn_reflns_limit_h_max 12
_diffrn_reflns_limit_h_min -12
_diffrn_reflns_limit_k_max 13
_diffrn_reflns_limit_k_min -13
_diffrn_reflns_limit_l_max 14
_diffrn_reflns_limit_l_min -13
_diffrn_reflns_number 33203
_diffrn_reflns_point_group_measured_fraction_full 0.998
_diffrn_reflns_point_group_measured_fraction_max 0.998
_diffrn_reflns_theta_full 67.679
_diffrn_reflns_theta_max 67.738
_diffrn_reflns_theta_min 4.283
_diffrn_source 'microfocus sealed X-ray tube'
_diffrn_source_type 'Incoatec I\ms'
_diffrn_standards_number 0
_exptl_absorpt_coefficient_mu 4.157
_exptl_absorpt_correction_T_max 0.7536
_exptl_absorpt_correction_T_min 0.3748
_exptl_absorpt_correction_type empirical
_exptl_absorpt_process_details
;
SADABS-2014/5 (Bruker,2014/5) was used for absorption correction.
wR2(int) was 0.1690 before and 0.1004 after correction.
The Ratio of minimum to maximum transmission is 0.4973.
The \l/2 correction factor is 0.00150.
;
_exptl_crystal_colour 'clear yellow'
_exptl_crystal_colour_lustre clear
_exptl_crystal_colour_primary yellow
_exptl_crystal_density_diffrn 1.382
_exptl_crystal_description block
_exptl_crystal_F_000 520
_exptl_crystal_size_max 0.24
_exptl_crystal_size_mid 0.18
_exptl_crystal_size_min 0.14
_refine_diff_density_max 0.394
_refine_diff_density_min -0.505
_refine_diff_density_rms 0.088
_refine_ls_extinction_method none
_refine_ls_goodness_of_fit_ref 1.035
_refine_ls_hydrogen_treatment constr
_refine_ls_matrix_type full
_refine_ls_number_parameters 289
_refine_ls_number_reflns 4367
_refine_ls_number_restraints 0
_refine_ls_restrained_S_all 1.035
_refine_ls_R_factor_all 0.0452
_refine_ls_R_factor_gt 0.0408
_refine_ls_shift/su_max 0.000
_refine_ls_shift/su_mean 0.000
_refine_ls_structure_factor_coef Fsqd
_refine_ls_weighting_details 'w=1/[\s^2^(Fo^2^)+(0.0689P)^2^+0.9930P] where P=(Fo^2^+2Fc^2^)/3'
_refine_ls_weighting_scheme calc
_refine_ls_wR_factor_gt 0.1103
_refine_ls_wR_factor_ref 0.1142
_reflns_Friedel_coverage 0.000
_reflns_number_gt 3945
_reflns_number_total 4367
_reflns_threshold_expression 'I > 2\s(I)'
_cod_data_source_file d0nj02984j2.cif
_cod_data_source_block cu_4492f
_cod_depositor_comments 'Adding full bibliography for 7060022--7060023.cif.'
_cod_original_cell_volume 1208.03(8)
_cod_database_code 7060022
_shelx_space_group_comment
;
The symmetry employed for this shelxl refinement is uniquely defined
by the following loop, which should always be used as a source of
symmetry information in preference to the above space-group names.
They are only intended as comments.
;
_shelx_estimated_absorpt_t_max 0.594
_shelx_estimated_absorpt_t_min 0.435
_olex2_refinement_description
;
1. Fixed Uiso
 At 1.2 times of:
  All C(H) groups
2.a Aromatic/amide H refined with riding coordinates:
 C5(H5), C6(H6), C7(H7), C8(H8), C9(H9), C11(H11), C12(H12), C13(H13),
 C14(H14), C15(H15), C17(H17), C18(H18), C19(H19), C20(H20), C21(H21), C23(H23),
  C24(H24), C25(H25), C26(H26), C27(H27)
;
_shelx_shelxl_version_number 2014/7
_olex2_submission_special_instructions 'No special instructions were received'

loop_
_space_group_symop_operation_xyz
'x, y, z'
'-x, -y, -z'

loop_
_atom_site_label
_atom_site_type_symbol
_atom_site_fract_x
_atom_site_fract_y
_atom_site_fract_z
_atom_site_U_iso_or_equiv
_atom_site_adp_type
_atom_site_occupancy
_atom_site_site_symmetry_order
_atom_site_calc_flag
_atom_site_refinement_flags_posn
_atom_site_refinement_flags_adp
_atom_site_refinement_flags_occupancy
_atom_site_disorder_assembly
_atom_site_disorder_group
S1 S 0.34699(5) 0.45925(5) 0.39822(5) 0.01727(15) Uani 1 1 d . . . . .
S2 S 0.62244(5) 0.53373(5) 0.29130(5) 0.01725(15) Uani 1 1 d . . . . .
S3 S 0.45427(6) 0.74377(6) 0.30413(6) 0.02364(16) Uani 1 1 d . . . . .
P1 P 0.37121(5) 0.15366(6) 0.46256(6) 0.01585(15) Uani 1 1 d . . . . .
P2 P 0.68604(5) 0.24433(6) 0.34360(5) 0.01481(15) Uani 1 1 d . . . . .
C1 C 0.4729(2) 0.5877(2) 0.3295(2) 0.0166(4) Uani 1 1 d . . . . .
C2 C 0.4394(2) 0.3287(2) 0.3991(2) 0.0151(4) Uani 1 1 d . . . . .
C3 C 0.5695(2) 0.3650(2) 0.3485(2) 0.0146(4) Uani 1 1 d . . . . .
C4 C 0.2105(2) 0.1466(2) 0.5681(2) 0.0161(4) Uani 1 1 d . . . . .
C5 C 0.1019(2) 0.0785(2) 0.5695(2) 0.0209(5) Uani 1 1 d . . . . .
H5 H 0.1088 0.0480 0.5054 0.025 Uiso 1 1 calc R . . . .
C6 C -0.0153(2) 0.0551(3) 0.6633(2) 0.0253(5) Uani 1 1 d . . . . .
H6 H -0.0880 0.0075 0.6640 0.030 Uiso 1 1 calc R . . . .
C7 C -0.0271(2) 0.1005(3) 0.7559(2) 0.0272(5) Uani 1 1 d . . . . .
H7 H -0.1082 0.0859 0.8190 0.033 Uiso 1 1 calc R . . . .
C8 C 0.0796(3) 0.1674(3) 0.7567(2) 0.0260(5) Uani 1 1 d . . . . .
H8 H 0.0715 0.1989 0.8202 0.031 Uiso 1 1 calc R . . . .
C9 C 0.1982(2) 0.1883(2) 0.6650(2) 0.0214(5) Uani 1 1 d . . . . .
H9 H 0.2717 0.2314 0.6680 0.026 Uiso 1 1 calc R . . . .
C10 C 0.3368(2) 0.1643(2) 0.3138(2) 0.0170(5) Uani 1 1 d . . . . .
C11 C 0.3914(2) 0.0736(2) 0.2697(2) 0.0211(5) Uani 1 1 d . . . . .
H11 H 0.4393 0.0067 0.3195 0.025 Uiso 1 1 calc R . . . .
C12 C 0.3757(2) 0.0811(2) 0.1531(2) 0.0254(5) Uani 1 1 d . . . . .
H12 H 0.4126 0.0190 0.1238 0.031 Uiso 1 1 calc R . . . .
C13 C 0.3068(3) 0.1786(3) 0.0797(2) 0.0271(6) Uani 1 1 d . . . . .
H13 H 0.2979 0.1846 -0.0009 0.033 Uiso 1 1 calc R . . . .
C14 C 0.2503(3) 0.2677(3) 0.1238(3) 0.0276(6) Uani 1 1 d . . . . .
H14 H 0.2014 0.3335 0.0743 0.033 Uiso 1 1 calc R . . . .
C15 C 0.2653(2) 0.2607(2) 0.2400(2) 0.0214(5) Uani 1 1 d . . . . .
H15 H 0.2267 0.3220 0.2697 0.026 Uiso 1 1 calc R . . . .
C16 C 0.6955(2) 0.2565(2) 0.1817(2) 0.0169(5) Uani 1 1 d . . . . .
C17 C 0.7600(3) 0.1591(3) 0.1548(2) 0.0263(5) Uani 1 1 d . . . . .
H17 H 0.8034 0.0978 0.2155 0.032 Uiso 1 1 calc R . . . .
C18 C 0.7618(3) 0.1505(3) 0.0409(3) 0.0321(6) Uani 1 1 d . . . . .
H18 H 0.8061 0.0836 0.0241 0.039 Uiso 1 1 calc R . . . .
C19 C 0.6991(2) 0.2393(3) -0.0485(2) 0.0268(5) Uani 1 1 d . . . . .
H19 H 0.6989 0.2325 -0.1259 0.032 Uiso 1 1 calc R . . . .
C20 C 0.6369(2) 0.3377(3) -0.0243(2) 0.0239(5) Uani 1 1 d . . . . .
H20 H 0.5952 0.3996 -0.0864 0.029 Uiso 1 1 calc R . . . .
C21 C 0.6345(2) 0.3473(2) 0.0891(2) 0.0194(5) Uani 1 1 d . . . . .
H21 H 0.5914 0.4157 0.1042 0.023 Uiso 1 1 calc R . . . .
C22 C 0.8342(2) 0.3470(2) 0.3117(2) 0.0171(5) Uani 1 1 d . . . . .
C23 C 0.8709(2) 0.3263(2) 0.4243(2) 0.0210(5) Uani 1 1 d . . . . .
H23 H 0.8239 0.2573 0.5096 0.025 Uiso 1 1 calc R . . . .
C24 C 0.9758(2) 0.4059(3) 0.4123(3) 0.0253(5) Uani 1 1 d . . . . .
H24 H 1.0000 0.3919 0.4892 0.030 Uiso 1 1 calc R . . . .
C25 C 1.0449(2) 0.5057(3) 0.2881(3) 0.0245(5) Uani 1 1 d . . . . .
H25 H 1.1155 0.5614 0.2801 0.029 Uiso 1 1 calc R . . . .
C26 C 1.0117(2) 0.5250(3) 0.1747(2) 0.0234(5) Uani 1 1 d . . . . .
H26 H 1.0605 0.5925 0.0894 0.028 Uiso 1 1 calc R . . . .
C27 C 0.9071(2) 0.4453(2) 0.1863(2) 0.0211(5) Uani 1 1 d . . . . .
H27 H 0.8850 0.4578 0.1088 0.025 Uiso 1 1 calc R . . . .

loop_
_atom_site_aniso_label
_atom_site_aniso_U_11
_atom_site_aniso_U_22
_atom_site_aniso_U_33
_atom_site_aniso_U_23
_atom_site_aniso_U_13
_atom_site_aniso_U_12
S1 0.0163(3) 0.0166(3) 0.0201(3) -0.0098(2) -0.0050(2) 0.0043(2)
S2 0.0174(3) 0.0154(3) 0.0191(3) -0.0088(2) -0.0039(2) 0.0008(2)
S3 0.0311(3) 0.0165(3) 0.0292(3) -0.0137(3) -0.0124(3) 0.0073(2)
P1 0.0160(3) 0.0142(3) 0.0165(3) -0.0071(2) -0.0035(2) 0.0022(2)
P2 0.0161(3) 0.0148(3) 0.0116(3) -0.0050(2) -0.0032(2) 0.0032(2)
C1 0.0230(11) 0.0150(11) 0.0136(10) -0.0074(9) -0.0069(9) 0.0029(9)
C2 0.0172(11) 0.0151(11) 0.0131(10) -0.0067(9) -0.0042(8) 0.0036(8)
C3 0.0187(11) 0.0145(11) 0.0098(10) -0.0051(9) -0.0042(8) 0.0019(8)
C4 0.0190(11) 0.0133(11) 0.0136(10) -0.0045(9) -0.0044(8) 0.0023(8)
C5 0.0223(12) 0.0247(12) 0.0166(11) -0.0109(10) -0.0042(9) 0.0000(9)
C6 0.0199(12) 0.0322(14) 0.0219(12) -0.0125(11) -0.0030(10) -0.0028(10)
C7 0.0241(12) 0.0324(14) 0.0206(12) -0.0129(11) 0.0019(10) 0.0016(10)
C8 0.0349(14) 0.0244(13) 0.0192(12) -0.0130(11) -0.0028(10) 0.0015(11)
C9 0.0261(12) 0.0197(12) 0.0197(12) -0.0104(10) -0.0062(9) 0.0004(9)
C10 0.0176(11) 0.0142(11) 0.0170(11) -0.0069(9) -0.0016(9) -0.0005(8)
C11 0.0227(12) 0.0164(11) 0.0216(12) -0.0091(10) -0.0017(9) 0.0019(9)
C12 0.0317(13) 0.0216(12) 0.0235(13) -0.0142(11) -0.0012(10) 0.0006(10)
C13 0.0377(14) 0.0239(13) 0.0158(12) -0.0079(10) -0.0030(10) -0.0061(11)
C14 0.0342(14) 0.0235(13) 0.0239(13) -0.0084(11) -0.0115(11) 0.0048(11)
C15 0.0262(12) 0.0195(12) 0.0188(11) -0.0100(10) -0.0048(9) 0.0045(9)
C16 0.0168(11) 0.0169(11) 0.0146(11) -0.0062(9) -0.0029(8) 0.0012(9)
C17 0.0370(14) 0.0224(13) 0.0189(12) -0.0093(10) -0.0086(10) 0.0111(11)
C18 0.0465(16) 0.0264(14) 0.0242(13) -0.0156(12) -0.0040(12) 0.0086(12)
C19 0.0301(13) 0.0331(14) 0.0198(12) -0.0158(11) -0.0040(10) -0.0034(11)
C20 0.0206(12) 0.0332(14) 0.0152(11) -0.0087(10) -0.0058(9) 0.0019(10)
C21 0.0179(11) 0.0205(12) 0.0158(11) -0.0062(10) -0.0034(9) 0.0041(9)
C22 0.0156(11) 0.0202(11) 0.0178(11) -0.0107(10) -0.0050(9) 0.0056(9)
C23 0.0207(12) 0.0245(12) 0.0162(11) -0.0081(10) -0.0059(9) 0.0052(9)
C24 0.0236(12) 0.0322(14) 0.0256(13) -0.0156(11) -0.0121(10) 0.0071(10)
C25 0.0184(11) 0.0286(13) 0.0308(13) -0.0168(11) -0.0084(10) 0.0040(10)
C26 0.0196(12) 0.0256(13) 0.0201(12) -0.0091(10) -0.0010(9) 0.0013(10)
C27 0.0178(11) 0.0281(13) 0.0180(11) -0.0115(10) -0.0049(9) 0.0043(9)

loop_
_atom_type_symbol
_atom_type_description
_atom_type_scat_dispersion_real
_atom_type_scat_dispersion_imag
_atom_type_scat_source
C C 0.0181 0.0091 'International Tables Vol C Tables 4.2.6.8 and 6.1.1.4'
H H 0.0000 0.0000 'International Tables Vol C Tables 4.2.6.8 and 6.1.1.4'
P P 0.2955 0.4335 'International Tables Vol C Tables 4.2.6.8 and 6.1.1.4'
S S 0.3331 0.5567 'International Tables Vol C Tables 4.2.6.8 and 6.1.1.4'

loop_
_geom_angle_atom_site_label_1
_geom_angle_atom_site_label_2
_geom_angle_atom_site_label_3
_geom_angle
_geom_angle_site_symmetry_1
_geom_angle_site_symmetry_3
_geom_angle_publ_flag
C1 S1 C2 98.09(11) . . ?
C1 S2 C3 97.96(10) . . ?
C4 P1 C2 102.10(10) . . ?
C10 P1 C2 100.73(10) . . ?
C10 P1 C4 103.28(10) . . ?
C3 P2 C22 98.70(10) . . ?
C16 P2 C3 100.92(10) . . ?
C16 P2 C22 103.42(10) . . ?
S2 C1 S1 112.33(12) . . ?
S3 C1 S1 124.39(14) . . ?
S3 C1 S2 123.27(14) . . ?
S1 C2 P1 124.16(13) . . ?
C3 C2 S1 115.23(17) . . ?
C3 C2 P1 120.61(17) . . ?
S2 C3 P2 120.59(12) . . ?
C2 C3 S2 116.36(17) . . ?
C2 C3 P2 123.03(17) . . ?
C5 C4 P1 120.64(17) . . ?
C9 C4 P1 119.97(17) . . ?
C9 C4 C5 118.5(2) . . ?
C4 C5 H5 119.7 . . ?
C6 C5 C4 120.6(2) . . ?
C6 C5 H5 119.7 . . ?
C5 C6 H6 119.8 . . ?
C7 C6 C5 120.3(2) . . ?
C7 C6 H6 119.8 . . ?
C6 C7 H7 120.1 . . ?
C6 C7 C8 119.9(2) . . ?
C8 C7 H7 120.1 . . ?
C7 C8 H8 119.9 . . ?
C7 C8 C9 120.1(2) . . ?
C9 C8 H8 119.9 . . ?
C4 C9 H9 119.7 . . ?
C8 C9 C4 120.5(2) . . ?
C8 C9 H9 119.7 . . ?
C11 C10 P1 117.07(17) . . ?
C15 C10 P1 123.91(17) . . ?
C15 C10 C11 118.9(2) . . ?
C10 C11 H11 119.9 . . ?
C12 C11 C10 120.2(2) . . ?
C12 C11 H11 119.9 . . ?
C11 C12 H12 119.9 . . ?
C13 C12 C11 120.3(2) . . ?
C13 C12 H12 119.9 . . ?
C12 C13 H13 120.0 . . ?
C12 C13 C14 120.0(2) . . ?
C14 C13 H13 120.0 . . ?
C13 C14 H14 120.0 . . ?
C15 C14 C13 120.0(2) . . ?
C15 C14 H14 120.0 . . ?
C10 C15 H15 119.7 . . ?
C14 C15 C10 120.5(2) . . ?
C14 C15 H15 119.7 . . ?
C17 C16 P2 116.18(17) . . ?
C17 C16 C21 118.3(2) . . ?
C21 C16 P2 125.31(17) . . ?
C16 C17 H17 119.5 . . ?
C18 C17 C16 121.0(2) . . ?
C18 C17 H17 119.5 . . ?
C17 C18 H18 119.9 . . ?
C19 C18 C17 120.1(2) . . ?
C19 C18 H18 119.9 . . ?
C18 C19 H19 120.3 . . ?
C20 C19 C18 119.4(2) . . ?
C20 C19 H19 120.3 . . ?
C19 C20 H20 119.5 . . ?
C19 C20 C21 121.0(2) . . ?
C21 C20 H20 119.5 . . ?
C16 C21 H21 119.9 . . ?
C20 C21 C16 120.2(2) . . ?
C20 C21 H21 119.9 . . ?
C23 C22 P2 115.65(17) . . ?
C27 C22 P2 125.06(17) . . ?
C27 C22 C23 119.2(2) . . ?
C22 C23 H23 119.8 . . ?
C24 C23 C22 120.4(2) . . ?
C24 C23 H23 119.8 . . ?
C23 C24 H24 120.1 . . ?
C25 C24 C23 119.9(2) . . ?
C25 C24 H24 120.1 . . ?
C24 C25 H25 119.8 . . ?
C24 C25 C26 120.4(2) . . ?
C26 C25 H25 119.8 . . ?
C25 C26 H26 120.1 . . ?
C27 C26 C25 119.9(2) . . ?
C27 C26 H26 120.1 . . ?
C22 C27 H27 119.9 . . ?
C26 C27 C22 120.2(2) . . ?
C26 C27 H27 119.9 . . ?

loop_
_geom_bond_atom_site_label_1
_geom_bond_atom_site_label_2
_geom_bond_distance
_geom_bond_site_symmetry_2
_geom_bond_publ_flag
S1 C1 1.732(2) . ?
S1 C2 1.748(2) . ?
S2 C1 1.730(2) . ?
S2 C3 1.738(2) . ?
S3 C1 1.648(2) . ?
P1 C2 1.834(2) . ?
P1 C4 1.833(2) . ?
P1 C10 1.833(2) . ?
P2 C3 1.834(2) . ?
P2 C16 1.826(2) . ?
P2 C22 1.835(2) . ?
C2 C3 1.359(3) . ?
C4 C5 1.399(3) . ?
C4 C9 1.398(3) . ?
C5 H5 0.9500 . ?
C5 C6 1.384(3) . ?
C6 H6 0.9500 . ?
C6 C7 1.381(4) . ?
C7 H7 0.9500 . ?
C7 C8 1.386(4) . ?
C8 H8 0.9500 . ?
C8 C9 1.387(3) . ?
C9 H9 0.9500 . ?
C10 C11 1.398(3) . ?
C10 C15 1.396(3) . ?
C11 H11 0.9500 . ?
C11 C12 1.391(3) . ?
C12 H12 0.9500 . ?
C12 C13 1.381(4) . ?
C13 H13 0.9500 . ?
C13 C14 1.389(4) . ?
C14 H14 0.9500 . ?
C14 C15 1.386(3) . ?
C15 H15 0.9500 . ?
C16 C17 1.395(3) . ?
C16 C21 1.402(3) . ?
C17 H17 0.9500 . ?
C17 C18 1.386(4) . ?
C18 H18 0.9500 . ?
C18 C19 1.384(4) . ?
C19 H19 0.9500 . ?
C19 C20 1.381(4) . ?
C20 H20 0.9500 . ?
C20 C21 1.383(3) . ?
C21 H21 0.9500 . ?
C22 C23 1.396(3) . ?
C22 C27 1.396(3) . ?
C23 H23 0.9500 . ?
C23 C24 1.388(3) . ?
C24 H24 0.9500 . ?
C24 C25 1.382(4) . ?
C25 H25 0.9500 . ?
C25 C26 1.390(3) . ?
C26 H26 0.9500 . ?
C26 C27 1.387(3) . ?
C27 H27 0.9500 . ?

loop_
_geom_torsion_atom_site_label_1
_geom_torsion_atom_site_label_2
_geom_torsion_atom_site_label_3
_geom_torsion_atom_site_label_4
_geom_torsion
_geom_torsion_site_symmetry_1
_geom_torsion_site_symmetry_2
_geom_torsion_site_symmetry_3
_geom_torsion_site_symmetry_4
_geom_torsion_publ_flag
S1 C2 C3 S2 -0.2(2) . . . . ?
S1 C2 C3 P2 178.14(11) . . . . ?
P1 C2 C3 S2 179.94(11) . . . . ?
P1 C2 C3 P2 -1.7(3) . . . . ?
P1 C4 C5 C6 170.00(19) . . . . ?
P1 C4 C9 C8 -171.63(19) . . . . ?
P1 C10 C11 C12 -176.22(18) . . . . ?
P1 C10 C15 C14 175.89(19) . . . . ?
P2 C16 C17 C18 173.5(2) . . . . ?
P2 C16 C21 C20 -173.00(18) . . . . ?
P2 C22 C23 C24 -175.05(18) . . . . ?
P2 C22 C27 C26 174.65(18) . . . . ?
C1 S1 C2 P1 179.04(14) . . . . ?
C1 S1 C2 C3 -0.84(19) . . . . ?
C1 S2 C3 P2 -177.26(13) . . . . ?
C1 S2 C3 C2 1.09(19) . . . . ?
C2 S1 C1 S2 1.53(14) . . . . ?
C2 S1 C1 S3 -177.90(15) . . . . ?
C2 P1 C4 C5 139.56(19) . . . . ?
C2 P1 C4 C9 -51.7(2) . . . . ?
C2 P1 C10 C11 124.63(18) . . . . ?
C2 P1 C10 C15 -52.2(2) . . . . ?
C3 S2 C1 S1 -1.59(14) . . . . ?
C3 S2 C1 S3 177.84(14) . . . . ?
C3 P2 C16 C17 -169.23(19) . . . . ?
C3 P2 C16 C21 5.1(2) . . . . ?
C3 P2 C22 C23 93.49(18) . . . . ?
C3 P2 C22 C27 -83.7(2) . . . . ?
C4 P1 C2 S1 -19.25(16) . . . . ?
C4 P1 C2 C3 160.63(18) . . . . ?
C4 P1 C10 C11 -130.07(18) . . . . ?
C4 P1 C10 C15 53.1(2) . . . . ?
C4 C5 C6 C7 0.9(4) . . . . ?
C5 C4 C9 C8 -2.6(3) . . . . ?
C5 C6 C7 C8 -1.3(4) . . . . ?
C6 C7 C8 C9 -0.2(4) . . . . ?
C7 C8 C9 C4 2.2(4) . . . . ?
C9 C4 C5 C6 1.1(4) . . . . ?
C10 P1 C2 S1 86.99(15) . . . . ?
C10 P1 C2 C3 -93.1(2) . . . . ?
C10 P1 C4 C5 35.3(2) . . . . ?
C10 P1 C4 C9 -155.94(18) . . . . ?
C10 C11 C12 C13 0.3(4) . . . . ?
C11 C10 C15 C14 -0.9(3) . . . . ?
C11 C12 C13 C14 -1.4(4) . . . . ?
C12 C13 C14 C15 1.3(4) . . . . ?
C13 C14 C15 C10 -0.1(4) . . . . ?
C15 C10 C11 C12 0.8(3) . . . . ?
C16 P2 C3 S2 -91.94(14) . . . . ?
C16 P2 C3 C2 89.8(2) . . . . ?
C16 P2 C22 C23 -163.01(17) . . . . ?
C16 P2 C22 C27 19.8(2) . . . . ?
C16 C17 C18 C19 0.1(4) . . . . ?
C17 C16 C21 C20 1.2(3) . . . . ?
C17 C18 C19 C20 1.1(4) . . . . ?
C18 C19 C20 C21 -1.1(4) . . . . ?
C19 C20 C21 C16 -0.1(4) . . . . ?
C21 C16 C17 C18 -1.2(4) . . . . ?
C22 P2 C3 S2 13.64(15) . . . . ?
C22 P2 C3 C2 -164.60(19) . . . . ?
C22 P2 C16 C17 89.0(2) . . . . ?
C22 P2 C16 C21 -96.7(2) . . . . ?
C22 C23 C24 C25 -0.4(4) . . . . ?
C23 C22 C27 C26 -2.5(3) . . . . ?
C23 C24 C25 C26 -1.3(4) . . . . ?
C24 C25 C26 C27 1.2(4) . . . . ?
C25 C26 C27 C22 0.7(4) . . . . ?
C27 C22 C23 C24 2.3(3) . . . . ?
